data_7010533
loop_
_publ_author_name
'Barone, Giampaolo'
'Hibbert, Thomas G.'
'Mahon, Mary F.'
'Molloy, Kieran C.'
'Parkin, Ivan P.'
'Price, Louise S.'
'Silaghi-Dumitrescu, Ioan'

_publ_section_title
;
 Structural distortions in homoleptic (RE)4A (E = O, S, Se; A = C, Si,
 Ge, Sn): implications for the CVD of tin sulfides
;
_journal_issue 23
_journal_name_full 'Journal of the Chemical Society, Dalton Transactions'
_journal_page_first 3435
_journal_paper_doi 10.1039/b010157p
_journal_year 2001
_chemical_formula_sum 'C42 H35 P S3 Sn'
_chemical_formula_weight 785.54
_chemical_name_systematic
;
?
;
_space_group_IT_number 14
_symmetry_cell_setting monoclinic
_symmetry_space_group_name_Hall '-P 2ybc'
_symmetry_space_group_name_H-M 'P 1 21/c 1'
_atom_sites_solution_hydrogens geom
_atom_sites_solution_primary direct
_atom_sites_solution_secondary difmap
_audit_creation_method SHELXL-97
_cell_angle_alpha 90.00
_cell_angle_beta 104.719(8)
_cell_angle_gamma 90.00
_cell_formula_units_Z 4
_cell_length_a 10.7060(10)
_cell_length_b 17.420(2)
_cell_length_c 20.170(2)
_cell_measurement_reflns_used 25
_cell_measurement_temperature 293(2)
_cell_measurement_theta_max 18
_cell_measurement_theta_min 12
_cell_volume 3638.2(7)
_computing_molecular_graphics 'ORTEX (P.McArdle, 1995)'
_computing_publication_material 'SHELXL-97/2 (Sheldrick,1997)'
_computing_structure_refinement 'SHELXL-97 (Sheldrick, 1997)'
_computing_structure_solution 'SHELXS-97 (Sheldrick, 1990)'
_diffrn_ambient_temperature 293(2)
_diffrn_measured_fraction_theta_full 0.999
_diffrn_measured_fraction_theta_max 0.999
_diffrn_measurement_device_type '4-circle diffractometer'
_diffrn_measurement_method 'scintillation counter'
_diffrn_radiation_monochromator graphite
_diffrn_radiation_source 'fine-focus sealed tube'
_diffrn_radiation_type MoK\a
_diffrn_radiation_wavelength 0.71069
_diffrn_reflns_av_R_equivalents 0.0087
_diffrn_reflns_av_sigmaI/netI 0.0297
_diffrn_reflns_limit_h_max 12
_diffrn_reflns_limit_h_min 0
_diffrn_reflns_limit_k_max 20
_diffrn_reflns_limit_k_min 0
_diffrn_reflns_limit_l_max 23
_diffrn_reflns_limit_l_min -23
_diffrn_reflns_number 7092
_diffrn_reflns_theta_full 24.97
_diffrn_reflns_theta_max 24.97
_diffrn_reflns_theta_min 2.29
_exptl_absorpt_coefficient_mu 0.948
_exptl_crystal_density_diffrn 1.434
_exptl_crystal_density_method 'not measured'
_exptl_crystal_description Block
_exptl_crystal_F_000 1600
_exptl_crystal_size_max 0.15
_exptl_crystal_size_mid 0.20
_exptl_crystal_size_min 0.20
_refine_diff_density_max 0.329
_refine_diff_density_min -0.342
_refine_diff_density_rms 0.044
_refine_ls_extinction_coef 0.0011(3)
_refine_ls_extinction_expression Fc^*^=kFc[1+0.001xFc^2^\l^3^/sin(2\q)]^-1/4^
_refine_ls_extinction_method SHELXL
_refine_ls_goodness_of_fit_ref 0.719
_refine_ls_hydrogen_treatment mixed
_refine_ls_matrix_type full
_refine_ls_number_parameters 425
_refine_ls_number_reflns 6380
_refine_ls_number_restraints 0
_refine_ls_restrained_S_all 0.719
_refine_ls_R_factor_all 0.0389
_refine_ls_R_factor_gt 0.0258
_refine_ls_shift/su_max 0.001
_refine_ls_shift/su_mean 0.000
_refine_ls_structure_factor_coef Fsqd
_refine_ls_weighting_details 'calc w=1/[\s^2^(Fo^2^)+(0.1000P)^2^+0.0000P] where P=(Fo^2^+2Fc^2^)/3'
_refine_ls_weighting_scheme calc
_refine_ls_wR_factor_gt 0.0851
_refine_ls_wR_factor_ref 0.0931
_reflns_number_gt 5139
_reflns_number_total 6380
_reflns_threshold_expression >2sigma(I)
_cod_data_source_file b010157p.txt
_cod_data_source_block 99kcm7
_cod_depositor_comments
;
The following automatic conversions were performed:
'_atom_site_symetry_multiplicity' tag replaced with
'_atom_site_symmetry_multiplicity'.

Automatic conversion script
Id: cif_correct_tags 1440 2010-10-19 06:21:57Z saulius 

The following automatic conversions were performed:
'_symmetry_cell_setting' value 'Monoclinic' changed to 'monoclinic'
according to '/home/saulius/struct/CIF-dictionaries/cif_core.dic'
dictionary named 'cif_core.dic' version 2.4.1 from 2010-06-29.

Automatic conversion script
Id: cif_fix_enum 1527 2010-12-29 10:47:43Z saulius 
;
_cod_original_cell_volume 3638.2(6)
_cod_original_sg_symbol_H-M P21/c
_cod_database_code 7010533

loop_
_symmetry_equiv_pos_as_xyz
'x, y, z'
'-x, y+1/2, -z+1/2'
'-x, -y, -z'
'x, -y-1/2, z-1/2'

loop_
_atom_site_label
_atom_site_type_symbol
_atom_site_fract_x
_atom_site_fract_y
_atom_site_fract_z
_atom_site_U_iso_or_equiv
_atom_site_adp_type
_atom_site_occupancy
_atom_site_symmetry_multiplicity
_atom_site_calc_flag
_atom_site_refinement_flags
_atom_site_disorder_assembly
_atom_site_disorder_group
Sn1 Sn 0.158280(17) 0.221628(11) 0.406504(9) 0.04757(10) Uani 1 1 d . . .
P1 P 0.81178(6) 0.39345(3) 0.71556(3) 0.03616(15) Uani 1 1 d . . .
S1 S 0.31513(8) 0.33027(4) 0.39986(4) 0.05447(19) Uani 1 1 d . . .
S2 S 0.32257(9) 0.13227(5) 0.48108(4) 0.0678(2) Uani 1 1 d . . .
S3 S 0.11391(8) 0.28389(6) 0.51173(4) 0.0683(2) Uani 1 1 d . . .
C1 C 0.3264(3) 0.31658(14) 0.31466(13) 0.0471(6) Uani 1 1 d . . .
C2 C 0.2181(3) 0.32000(19) 0.25975(15) 0.0611(8) Uani 1 1 d . . .
H2 H 0.1375 0.3298 0.2674 0.073 Uiso 1 1 calc R . .
C3 C 0.2296(4) 0.3089(2) 0.19355(16) 0.0742(9) Uani 1 1 d . . .
H3 H 0.1561 0.3105 0.1572 0.089 Uiso 1 1 calc R . .
C4 C 0.3468(4) 0.2957(2) 0.18067(18) 0.0764(10) Uani 1 1 d . . .
H4 H 0.3532 0.2881 0.1360 0.092 Uiso 1 1 calc R . .
C5 C 0.4551(4) 0.2939(2) 0.23431(19) 0.0753(10) Uani 1 1 d . . .
H5 H 0.5356 0.2861 0.2259 0.090 Uiso 1 1 calc R . .
C6 C 0.4455(3) 0.30337(19) 0.30075(16) 0.0593(7) Uani 1 1 d . . .
H6 H 0.5196 0.3009 0.3367 0.071 Uiso 1 1 calc R . .
C7 C 0.3583(3) 0.07589(17) 0.41533(15) 0.0537(7) Uani 1 1 d . . .
C8 C 0.3744(3) -0.00252(18) 0.4233(2) 0.0675(8) Uani 1 1 d . . .
H8 H 0.3663 -0.0256 0.4636 0.081 Uiso 1 1 calc R . .
C9 C 0.4026(4) -0.0474(2) 0.3720(3) 0.0869(12) Uani 1 1 d . . .
H9 H 0.4150 -0.1000 0.3787 0.104 Uiso 1 1 calc R . .
C10 C 0.4120(4) -0.0148(3) 0.3118(2) 0.0851(11) Uani 1 1 d . . .
H10 H 0.4284 -0.0453 0.2771 0.102 Uiso 1 1 calc R . .
C11 C 0.3975(3) 0.0623(2) 0.3030(2) 0.0775(10) Uani 1 1 d . . .
H11 H 0.4042 0.0846 0.2622 0.093 Uiso 1 1 calc R . .
C12 C 0.3727(3) 0.10784(19) 0.35436(17) 0.0634(8) Uani 1 1 d . . .
H12 H 0.3654 0.1607 0.3481 0.076 Uiso 1 1 calc R . .
C13 C -0.0535(3) 0.26781(15) 0.49775(13) 0.0444(6) Uani 1 1 d . . .
C14 C -0.1344(3) 0.32923(18) 0.50225(13) 0.0536(7) Uani 1 1 d . . .
H14 H -0.0994 0.3781 0.5117 0.064 Uiso 1 1 calc R . .
C15 C -0.2648(3) 0.3189(2) 0.49293(16) 0.0689(9) Uani 1 1 d . . .
H15 H -0.3166 0.3610 0.4958 0.083 Uiso 1 1 calc R . .
C16 C -0.3192(4) 0.2492(3) 0.47978(19) 0.0828(11) Uani 1 1 d . . .
H16 H -0.4077 0.2429 0.4736 0.099 Uiso 1 1 calc R . .
C17 C -0.2418(4) 0.1873(3) 0.4756(2) 0.0871(12) Uani 1 1 d . . .
H17 H -0.2785 0.1388 0.4669 0.105 Uiso 1 1 calc R . .
C18 C -0.1107(4) 0.19614(19) 0.48398(18) 0.0648(8) Uani 1 1 d . . .
H18 H -0.0602 0.1537 0.4804 0.078 Uiso 1 1 calc R . .
C19 C 0.9257(2) 0.42802(13) 0.67013(11) 0.0378(5) Uani 1 1 d . . .
C20 C 0.8944(3) 0.49207(14) 0.62860(13) 0.0452(6) Uani 1 1 d . . .
H20 H 0.8138 0.5150 0.6225 0.054 Uiso 1 1 calc R . .
C21 C 0.9825(3) 0.52189(16) 0.59643(14) 0.0528(7) Uani 1 1 d . . .
H21 H 0.9616 0.5649 0.5685 0.063 Uiso 1 1 calc R . .
C22 C 1.1018(3) 0.48767(18) 0.60573(15) 0.0567(7) Uani 1 1 d . . .
H22 H 1.1614 0.5080 0.5841 0.068 Uiso 1 1 calc R . .
C23 C 1.1336(3) 0.42356(18) 0.64679(15) 0.0564(7) Uani 1 1 d . . .
H23 H 1.2139 0.4004 0.6523 0.068 Uiso 1 1 calc R . .
C24 C 1.0458(2) 0.39397(16) 0.67957(13) 0.0481(6) Uani 1 1 d . . .
H24 H 1.0672 0.3513 0.7079 0.058 Uiso 1 1 calc R . .
C25 C 0.8342(2) 0.29244(14) 0.73133(13) 0.0402(5) Uani 1 1 d . . .
C26 C 0.8203(3) 0.26171(16) 0.79272(14) 0.0498(6) Uani 1 1 d . . .
H26 H 0.8044 0.2938 0.8265 0.060 Uiso 1 1 calc R . .
C27 C 0.8300(3) 0.18369(18) 0.80323(16) 0.0634(8) Uani 1 1 d . . .
H27 H 0.8206 0.1630 0.8442 0.076 Uiso 1 1 calc R . .
C28 C 0.8538(3) 0.13610(18) 0.75349(17) 0.0642(8) Uani 1 1 d . . .
H28 H 0.8615 0.0835 0.7611 0.077 Uiso 1 1 calc R . .
C29 C 0.8661(3) 0.16607(17) 0.69305(17) 0.0611(8) Uani 1 1 d . . .
H29 H 0.8809 0.1332 0.6595 0.073 Uiso 1 1 calc R . .
C30 C 0.8570(3) 0.24409(17) 0.68052(14) 0.0500(6) Uani 1 1 d . . .
H30 H 0.8660 0.2639 0.6392 0.060 Uiso 1 1 calc R . .
C31 C 0.8394(2) 0.44444(14) 0.79507(12) 0.0409(5) Uani 1 1 d . . .
C32 C 0.9638(3) 0.46540(15) 0.82952(13) 0.0476(6) Uani 1 1 d . . .
H32 H 1.0328 0.4537 0.8111 0.057 Uiso 1 1 calc R . .
C33 C 0.9851(3) 0.50385(17) 0.89152(14) 0.0568(7) Uani 1 1 d . . .
H33 H 1.0686 0.5173 0.9151 0.068 Uiso 1 1 calc R . .
C34 C 0.8821(3) 0.52222(17) 0.91833(15) 0.0603(8) Uani 1 1 d . . .
H34 H 0.8965 0.5490 0.9595 0.072 Uiso 1 1 calc R . .
C35 C 0.7594(3) 0.50120(19) 0.88469(15) 0.0627(8) Uani 1 1 d . . .
H35 H 0.6906 0.5137 0.9030 0.075 Uiso 1 1 calc R . .
C36 C 0.7370(3) 0.46122(17) 0.82324(14) 0.0539(7) Uani 1 1 d . . .
H36 H 0.6538 0.4457 0.8010 0.065 Uiso 1 1 calc R . .
C37 C 0.6494(2) 0.40957(14) 0.66389(12) 0.0394(5) Uani 1 1 d . . .
C38 C 0.5972(3) 0.48277(17) 0.65758(15) 0.0528(7) Uani 1 1 d . . .
H38 H 0.6409 0.5228 0.6842 0.063 Uiso 1 1 calc R . .
C39 C 0.4793(3) 0.4958(2) 0.61128(17) 0.0631(8) Uani 1 1 d . . .
H39 H 0.4436 0.5448 0.6067 0.076 Uiso 1 1 calc R . .
C40 C 0.4150(3) 0.4364(2) 0.57213(16) 0.0664(9) Uani 1 1 d . . .
H40 H 0.3370 0.4458 0.5402 0.080 Uiso 1 1 calc R . .
C41 C 0.4649(3) 0.3635(2) 0.57981(15) 0.0593(8) Uani 1 1 d . . .
H41 H 0.4194 0.3233 0.5543 0.071 Uiso 1 1 calc R . .
C42 C 0.5831(3) 0.34974(17) 0.62571(13) 0.0487(6) Uani 1 1 d . . .
H42 H 0.6176 0.3005 0.6308 0.058 Uiso 1 1 calc R . .

loop_
_atom_site_aniso_label
_atom_site_aniso_U_11
_atom_site_aniso_U_22
_atom_site_aniso_U_33
_atom_site_aniso_U_23
_atom_site_aniso_U_13
_atom_site_aniso_U_12
Sn1 0.04121(13) 0.05714(14) 0.04503(13) -0.00440(8) 0.01219(9) 0.00185(8)
P1 0.0351(3) 0.0383(3) 0.0345(3) -0.0006(2) 0.0079(2) 0.0001(2)
S1 0.0682(5) 0.0505(4) 0.0460(4) -0.0030(3) 0.0170(3) -0.0046(3)
S2 0.0848(6) 0.0640(5) 0.0589(4) 0.0183(4) 0.0261(4) 0.0189(4)
S3 0.0473(4) 0.1052(7) 0.0542(4) -0.0229(4) 0.0159(3) 0.0007(4)
C1 0.0586(16) 0.0354(13) 0.0478(15) 0.0042(11) 0.0147(12) -0.0006(12)
C2 0.0566(18) 0.071(2) 0.0532(17) 0.0082(14) 0.0098(14) 0.0065(15)
C3 0.081(2) 0.087(2) 0.0459(17) 0.0087(16) 0.0020(16) 0.003(2)
C4 0.094(3) 0.090(3) 0.0501(18) 0.0010(17) 0.0266(19) -0.002(2)
C5 0.075(2) 0.090(2) 0.072(2) -0.0016(18) 0.037(2) 0.0015(19)
C6 0.0535(17) 0.0647(18) 0.0597(18) 0.0012(14) 0.0144(14) 0.0014(14)
C7 0.0438(15) 0.0538(16) 0.0633(17) 0.0051(13) 0.0130(13) 0.0056(12)
C8 0.0603(19) 0.0507(17) 0.088(2) 0.0100(16) 0.0127(17) -0.0018(14)
C9 0.066(2) 0.0552(19) 0.134(4) -0.014(2) 0.015(2) -0.0026(17)
C10 0.065(2) 0.089(3) 0.099(3) -0.027(2) 0.017(2) 0.001(2)
C11 0.0535(19) 0.104(3) 0.078(2) 0.002(2) 0.0210(17) 0.0131(19)
C12 0.0591(18) 0.0620(18) 0.076(2) 0.0119(16) 0.0302(16) 0.0165(15)
C13 0.0485(15) 0.0540(16) 0.0335(12) 0.0030(10) 0.0155(11) 0.0065(12)
C14 0.0665(18) 0.0581(17) 0.0430(14) 0.0062(12) 0.0265(13) 0.0104(14)
C15 0.0597(19) 0.100(3) 0.0535(17) 0.0154(17) 0.0259(15) 0.0308(19)
C16 0.0490(19) 0.140(4) 0.062(2) -0.009(2) 0.0197(16) -0.011(2)
C17 0.093(3) 0.091(3) 0.085(3) -0.021(2) 0.039(2) -0.038(2)
C18 0.077(2) 0.0548(17) 0.072(2) -0.0009(15) 0.0365(18) 0.0056(16)
C19 0.0378(13) 0.0412(13) 0.0348(12) -0.0064(10) 0.0099(10) -0.0041(10)
C20 0.0463(14) 0.0449(14) 0.0460(14) -0.0009(11) 0.0143(11) 0.0016(11)
C21 0.0599(17) 0.0492(15) 0.0541(16) 0.0021(12) 0.0235(13) -0.0050(13)
C22 0.0544(17) 0.0631(18) 0.0606(17) -0.0066(14) 0.0292(14) -0.0117(14)
C23 0.0375(14) 0.0715(19) 0.0628(17) -0.0084(15) 0.0178(13) 0.0030(13)
C24 0.0437(14) 0.0528(15) 0.0473(14) 0.0013(12) 0.0108(11) 0.0036(12)
C25 0.0378(13) 0.0412(13) 0.0382(13) 0.0011(10) 0.0034(10) -0.0014(10)
C26 0.0529(16) 0.0543(16) 0.0398(14) 0.0026(12) 0.0073(12) -0.0022(13)
C27 0.070(2) 0.0566(18) 0.0563(17) 0.0179(15) 0.0031(15) -0.0104(15)
C28 0.068(2) 0.0447(16) 0.071(2) 0.0081(15) 0.0008(16) -0.0017(14)
C29 0.0670(19) 0.0428(15) 0.0687(19) -0.0084(14) 0.0085(15) 0.0033(13)
C30 0.0584(17) 0.0459(14) 0.0455(14) 0.0002(12) 0.0130(12) 0.0040(13)
C31 0.0445(13) 0.0406(13) 0.0365(12) 0.0000(10) 0.0086(10) -0.0001(10)
C32 0.0461(14) 0.0506(15) 0.0457(14) 0.0019(12) 0.0109(11) -0.0017(12)
C33 0.0635(18) 0.0584(17) 0.0413(14) -0.0017(12) -0.0001(13) -0.0110(14)
C34 0.084(2) 0.0545(17) 0.0387(14) -0.0086(12) 0.0088(14) -0.0008(15)
C35 0.073(2) 0.070(2) 0.0488(16) -0.0099(14) 0.0222(15) 0.0117(16)
C36 0.0472(15) 0.0656(18) 0.0485(15) -0.0107(13) 0.0115(12) 0.0019(13)
C37 0.0343(12) 0.0470(13) 0.0378(12) 0.0044(10) 0.0108(10) 0.0002(10)
C38 0.0435(15) 0.0511(15) 0.0628(17) 0.0034(13) 0.0119(13) 0.0005(12)
C39 0.0436(15) 0.0689(19) 0.074(2) 0.0120(16) 0.0100(15) 0.0120(14)
C40 0.0377(15) 0.102(3) 0.0545(17) 0.0077(17) 0.0033(13) 0.0086(16)
C41 0.0427(15) 0.084(2) 0.0482(15) -0.0084(15) 0.0061(12) -0.0101(15)
C42 0.0449(14) 0.0549(15) 0.0456(14) -0.0037(12) 0.0100(12) -0.0029(12)

loop_
_atom_type_symbol
_atom_type_description
_atom_type_scat_dispersion_real
_atom_type_scat_dispersion_imag
_atom_type_scat_source
C C 0.0033 0.0016 'International Tables Vol C Tables 4.2.6.8 and 6.1.1.4'
H H 0.0000 0.0000 'International Tables Vol C Tables 4.2.6.8 and 6.1.1.4'
S S 0.1246 0.1234 'International Tables Vol C Tables 4.2.6.8 and 6.1.1.4'
P P 0.1023 0.0942 'International Tables Vol C Tables 4.2.6.8 and 6.1.1.4'
Sn Sn -0.6537 1.4246 'International Tables Vol C Tables 4.2.6.8 and 6.1.1.4'

loop_
_geom_angle_atom_site_label_1
_geom_angle_atom_site_label_2
_geom_angle_atom_site_label_3
_geom_angle
_geom_angle_site_symmetry_1
_geom_angle_site_symmetry_3
_geom_angle_publ_flag
S3 Sn1 S2 90.88(3) . . ?
S3 Sn1 S1 89.57(3) . . ?
S2 Sn1 S1 96.87(3) . . ?
C31 P1 C25 110.10(12) . . ?
C31 P1 C19 108.06(11) . . ?
C25 P1 C19 109.89(12) . . ?
C31 P1 C37 110.80(12) . . ?
C25 P1 C37 108.69(11) . . ?
C19 P1 C37 109.29(11) . . ?
C1 S1 Sn1 99.14(9) . . ?
C7 S2 Sn1 98.38(10) . . ?
C13 S3 Sn1 101.37(9) . . ?
C2 C1 C6 118.0(3) . . ?
C2 C1 S1 121.4(2) . . ?
C6 C1 S1 120.6(2) . . ?
C3 C2 C1 120.2(3) . . ?
C4 C3 C2 121.2(3) . . ?
C3 C4 C5 119.2(3) . . ?
C4 C5 C6 120.5(3) . . ?
C5 C6 C1 120.9(3) . . ?
C8 C7 C12 117.3(3) . . ?
C8 C7 S2 120.4(3) . . ?
C12 C7 S2 122.2(2) . . ?
C7 C8 C9 121.0(4) . . ?
C10 C9 C8 120.4(4) . . ?
C11 C10 C9 119.7(4) . . ?
C10 C11 C12 120.4(4) . . ?
C11 C12 C7 121.1(3) . . ?
C18 C13 C14 117.0(3) . . ?
C18 C13 S3 123.6(2) . . ?
C14 C13 S3 119.4(2) . . ?
C15 C14 C13 121.2(3) . . ?
C16 C15 C14 121.4(3) . . ?
C15 C16 C17 118.8(3) . . ?
C16 C17 C18 121.0(4) . . ?
C17 C18 C13 120.6(3) . . ?
C20 C19 C24 120.1(2) . . ?
C20 C19 P1 119.05(19) . . ?
C24 C19 P1 120.73(19) . . ?
C21 C20 C19 120.1(2) . . ?
C20 C21 C22 119.7(3) . . ?
C21 C22 C23 120.7(3) . . ?
C24 C23 C22 119.7(3) . . ?
C23 C24 C19 119.7(3) . . ?
C26 C25 C30 120.0(2) . . ?
C26 C25 P1 119.7(2) . . ?
C30 C25 P1 120.2(2) . . ?
C27 C26 C25 119.7(3) . . ?
C28 C27 C26 120.3(3) . . ?
C29 C28 C27 120.0(3) . . ?
C28 C29 C30 121.5(3) . . ?
C29 C30 C25 118.5(3) . . ?
C32 C31 C36 119.8(2) . . ?
C32 C31 P1 119.92(19) . . ?
C36 C31 P1 120.2(2) . . ?
C33 C32 C31 119.8(3) . . ?
C34 C33 C32 120.0(3) . . ?
C35 C34 C33 120.3(3) . . ?
C34 C35 C36 120.2(3) . . ?
C31 C36 C35 119.8(3) . . ?
C42 C37 C38 120.4(2) . . ?
C42 C37 P1 119.16(19) . . ?
C38 C37 P1 120.2(2) . . ?
C39 C38 C37 119.3(3) . . ?
C40 C39 C38 120.1(3) . . ?
C41 C40 C39 120.5(3) . . ?
C40 C41 C42 119.9(3) . . ?
C37 C42 C41 119.7(3) . . ?

loop_
_geom_bond_atom_site_label_1
_geom_bond_atom_site_label_2
_geom_bond_distance
_geom_bond_site_symmetry_2
_geom_bond_publ_flag
Sn1 S3 2.5336(8) . ?
Sn1 S2 2.5367(9) . ?
Sn1 S1 2.5561(8) . ?
P1 C31 1.791(2) . ?
P1 C25 1.793(2) . ?
P1 C19 1.805(2) . ?
P1 C37 1.808(2) . ?
S1 C1 1.769(3) . ?
S2 C7 1.769(3) . ?
S3 C13 1.764(3) . ?
C1 C2 1.386(4) . ?
C1 C6 1.393(4) . ?
C2 C3 1.385(5) . ?
C3 C4 1.364(5) . ?
C4 C5 1.370(5) . ?
C5 C6 1.380(5) . ?
C7 C8 1.381(4) . ?
C7 C12 1.393(4) . ?
C8 C9 1.389(5) . ?
C9 C10 1.367(6) . ?
C10 C11 1.359(6) . ?
C11 C12 1.383(5) . ?
C13 C18 1.387(4) . ?
C13 C14 1.394(4) . ?
C14 C15 1.372(5) . ?
C15 C16 1.344(6) . ?
C16 C17 1.375(6) . ?
C17 C18 1.379(5) . ?
C19 C20 1.384(3) . ?
C19 C24 1.385(3) . ?
C20 C21 1.375(4) . ?
C21 C22 1.378(4) . ?
C22 C23 1.380(4) . ?
C23 C24 1.379(4) . ?
C25 C26 1.391(4) . ?
C25 C30 1.395(4) . ?
C26 C27 1.375(4) . ?
C27 C28 1.374(5) . ?
C28 C29 1.363(4) . ?
C29 C30 1.381(4) . ?
C31 C32 1.386(4) . ?
C31 C36 1.388(4) . ?
C32 C33 1.385(4) . ?
C33 C34 1.383(4) . ?
C34 C35 1.367(5) . ?
C35 C36 1.388(4) . ?
C37 C42 1.380(4) . ?
C37 C38 1.385(4) . ?
C38 C39 1.384(4) . ?
C39 C40 1.375(5) . ?
C40 C41 1.373(5) . ?
C41 C42 1.386(4) . ?
